data_1549897
loop_
_publ_author_name
'Sung, Simon'
'Wang, Qingyang'
'Kr\"amer, Tobias'
'Young, Rowan D.'

_publ_section_title
;
 Synthesis and reactivity of a PC<sub>carbene</sub>P cobalt(i) complex:
 the missing link in the cobalt PXP pincer series (X = B, C, N).
;
_journal_issue 43
_journal_name_full 'Chemical science'
_journal_page_first 8234
_journal_page_last 8241
_journal_paper_doi 10.1039/c8sc02782j
_journal_volume 9
_journal_year 2018
_chemical_formula_moiety 'C83 H64 B1 Co1 F24 P4'
_chemical_formula_sum 'C83 H64 B Co F24 P4'
_chemical_formula_weight 1711.01
_space_group_IT_number 14
_space_group_name_Hall '-P 2yn'
_space_group_name_H-M_alt 'P 1 21/n 1'
_symmetry_cell_setting monoclinic
_symmetry_space_group_name_Hall '-P 2yn'
_symmetry_space_group_name_H-M 'P 1 21/n 1'
_atom_sites_solution_hydrogens difmap
_atom_sites_solution_primary other
_audit_creation_date 2018-06-10
_audit_creation_method CRYSTALS_ver_14.61_build_6236
_audit_update_record
;
2018-06-10 deposited with the CCDC.
2018-09-06 downloaded from the CCDC.
;
_cell_angle_alpha 90
_cell_angle_beta 90.185(2)
_cell_angle_gamma 90
_cell_formula_units_Z 4
_cell_length_a 16.2021(5)
_cell_length_b 25.6580(9)
_cell_length_c 18.5436(6)
_cell_measurement_reflns_used 13575
_cell_measurement_temperature 100
_cell_measurement_theta_max 66.626
_cell_measurement_theta_min 2.940
_cell_volume 7708.8(4)
_computing_cell_refinement 'USER DEFINED CELL REFINEMENT'
_computing_data_collection 'USER DEFINED DATA COLLECTION'
_computing_data_reduction 'USER DEFINED DATA REDUCTION'
_computing_molecular_graphics 'CAMERON (Watkin et al., 1996)'
_computing_publication_material 'CRYSTALS (Betteridge et al., 2003)'
_computing_structure_refinement 'CRYSTALS (Betteridge et al., 2003)'
_computing_structure_solution 'Superflip (Palatinus & Chapuis, 2007)'
_diffrn_ambient_temperature 100
_diffrn_measured_fraction_theta_full 0.997
_diffrn_measured_fraction_theta_max 0.997
_diffrn_measurement_device Serial
_diffrn_measurement_device_type Unknown
_diffrn_measurement_method \w/2\q
_diffrn_radiation_monochromator graphite
_diffrn_radiation_type 'Cu K\a'
_diffrn_radiation_wavelength 1.54180
_diffrn_reflns_av_R_equivalents 0.199
_diffrn_reflns_limit_h_max 18
_diffrn_reflns_limit_h_min -19
_diffrn_reflns_limit_k_max 25
_diffrn_reflns_limit_k_min -30
_diffrn_reflns_limit_l_max 22
_diffrn_reflns_limit_l_min -22
_diffrn_reflns_number 49347
_diffrn_reflns_theta_full 66.626
_diffrn_reflns_theta_max 66.626
_diffrn_reflns_theta_min 2.940
_diffrn_standards_number 0
_exptl_absorpt_coefficient_mu 3.446
_exptl_absorpt_correction_T_max 0.7528
_exptl_absorpt_correction_T_min 0.4480
_exptl_absorpt_correction_type multi-scan
_exptl_absorpt_process_details 'Bruker SADABS'
_exptl_crystal_colour orange
_exptl_crystal_density_diffrn 1.474
_exptl_crystal_density_method 'not measured'
_exptl_crystal_description plate
_exptl_crystal_F_000 3480
_exptl_crystal_size_max 0.250
_exptl_crystal_size_mid 0.186
_exptl_crystal_size_min 0.072
_refine_diff_density_max 3.07
_refine_diff_density_min -2.06
_refine_ls_extinction_method None
_refine_ls_goodness_of_fit_ref 0.9381
_refine_ls_hydrogen_treatment noref
_refine_ls_matrix_type full
_refine_ls_number_parameters 1130
_refine_ls_number_reflns 13502
_refine_ls_number_restraints 699
_refine_ls_R_factor_all 0.2019
_refine_ls_R_factor_gt 0.1126
_refine_ls_shift/su_max 0.0020991
_refine_ls_shift/su_mean 0.0000438
_refine_ls_structure_factor_coef Fsqd
_refine_ls_weighting_details
;
 Method= Modified Sheldrick 
 w=1/[\s^2^(F^2^) + ( 0.13P)^2^ +72.69P] 
 ,where P=(max(Fo^2^,0) + 2Fc^2^)/3 
;
_refine_ls_weighting_scheme calc
_refine_ls_wR_factor_all 0.3487
_refine_ls_wR_factor_gt 0.2676
_refine_ls_wR_factor_ref 0.3482
_reflns_limit_h_max 19
_reflns_limit_h_min -19
_reflns_limit_k_max 30
_reflns_limit_k_min 0
_reflns_limit_l_max 22
_reflns_limit_l_min 0
_reflns_number_gt 5739
_reflns_number_total 13575
_reflns_threshold_expression I>2.0\s(I)
_oxford_diffrn_Wilson_B_factor 3.13
_oxford_diffrn_Wilson_scale 521.98
_oxford_refine_ls_r_factor_ref 0.2018
_oxford_refine_ls_scale 0.047201(14)
_oxford_reflns_number_all 13507
_oxford_reflns_threshold_expression_ref I>-3.0\s(I)
_oxford_structure_analysis_title Compound_9
_cod_data_source_file c8sc02782j3.cif
_cod_data_source_block 'global_CCDC5'
_cod_depositor_comments
;
The following automatic conversions were performed:

'_atom_sites_solution_primary' value 'Other' changed to 'other'
according to
/home/data/users/saulius/crontab/automatic-downloads/rss-feeds/RSC/lib/dictionaries/cif_core.dic
dictionary named 'cif_core.dic' version 2.4.2 from 2011-04-26.

Automatic conversion script
Id: cif_fix_values 4973 2017-02-22 13:04:09Z antanas 

 Adding full bibliography for 1549887--1549897.cif.
;
_cod_original_sg_symbol_H-M 'P 21/n '
_cod_original_formula_sum 'C83 H64 B1 Co1 F24 P4'
_cod_database_code 1549897

loop_
_symmetry_equiv_pos_as_xyz
x,y,z
-x,-y,-z
x+1/2,-y+1/2,z+1/2
-x+1/2,y+1/2,-z+1/2

loop_
_atom_site_label
_atom_site_type_symbol
_atom_site_fract_x
_atom_site_fract_y
_atom_site_fract_z
_atom_site_U_iso_or_equiv
_atom_site_occupancy
_atom_site_adp_type
_atom_site_refinement_flags_posn
_atom_site_refinement_flags_adp
_atom_site_refinement_flags_occupancy
_atom_site_disorder_assembly
_atom_site_disorder_group
Co1 Co 0.73786(10) -0.07971(8) 0.69846(9) 0.0427 1.0000 Uani . U . . .
P1 P 0.82114(16) -0.10545(12) 0.60923(13) 0.0395 1.0000 Uani . . . . .
C7 C 0.8419(6) -0.0450(4) 0.5598(5) 0.0344 1.0000 Uani . . . . .
C4 C 0.8019(6) -0.0021(5) 0.5873(5) 0.0417 1.0000 Uani . . . . .
C1 C 0.7432(6) -0.0078(5) 0.6488(5) 0.0418 1.0000 Uani . U . . .
C2 C 0.7779(6) -0.0151(5) 0.7235(5) 0.0435 1.0000 Uani . U . . .
C3 C 0.7154(6) -0.0247(5) 0.7742(5) 0.0388 1.0000 Uani . U . . .
P4 P 0.63876(16) 0.02354(12) 0.77683(14) 0.0406 1.0000 Uani . . . . .
C9 C 0.6848(6) 0.0835(4) 0.8045(5) 0.0335 1.0000 Uani . . . . .
C10 C 0.6968(6) 0.0937(5) 0.8775(5) 0.0440 1.0000 Uani . . . . .
C11 C 0.7420(7) 0.1370(5) 0.9000(6) 0.0514 1.0000 Uani . . . . .
C12 C 0.7735(6) 0.1704(5) 0.8489(6) 0.0437 1.0000 Uani . . . . .
C13 C 0.7625(6) 0.1600(4) 0.7762(5) 0.0401 1.0000 Uani . . . . .
C14 C 0.7175(6) 0.1181(5) 0.7537(5) 0.0405 1.0000 Uani . . . . .
C15 C 0.5557(6) 0.0110(5) 0.8377(5) 0.0421 1.0000 Uani . . . . .
C16 C 0.4970(7) 0.0493(5) 0.8524(6) 0.0484 1.0000 Uani . . . . .
C17 C 0.4321(7) 0.0407(6) 0.8967(6) 0.0546 1.0000 Uani . . . . .
C18 C 0.4243(7) -0.0078(6) 0.9292(7) 0.0600 1.0000 Uani . . . . .
C19 C 0.4802(8) -0.0469(6) 0.9154(7) 0.0644 1.0000 Uani . . . . .
C20 C 0.5458(7) -0.0372(5) 0.8701(7) 0.0577 1.0000 Uani . . . . .
C21 C 0.6045(6) 0.0297(5) 0.6871(5) 0.0415 1.0000 Uani . . . . .
C22 C 0.6603(6) 0.0134(4) 0.6332(5) 0.0375 1.0000 Uani . . . . .
C23 C 0.6331(7) 0.0199(5) 0.5615(5) 0.0469 1.0000 Uani . . . . .
C24 C 0.5584(7) 0.0423(5) 0.5446(6) 0.0506 1.0000 Uani . . . . .
C25 C 0.5040(7) 0.0567(5) 0.5974(7) 0.0556 1.0000 Uani . . . . .
C26 C 0.5274(6) 0.0501(5) 0.6694(6) 0.0482 1.0000 Uani . . . . .
C27 C 0.8655(6) 0.0064(4) 0.7490(5) 0.0364 1.0000 Uani . . . . .
C28 C 0.8741(6) 0.0228(5) 0.8193(5) 0.0500 1.0000 Uani . . . . .
C29 C 0.9494(7) 0.0392(5) 0.8458(6) 0.0540 1.0000 Uani . . . . .
C30 C 1.0158(7) 0.0447(5) 0.8017(6) 0.0525 1.0000 Uani . . . . .
C31 C 1.0069(7) 0.0315(5) 0.7293(7) 0.0581 1.0000 Uani . . . . .
C32 C 0.9329(7) 0.0158(6) 0.7030(6) 0.0602 1.0000 Uani . . . . .
C33 C 0.8169(7) 0.0469(5) 0.5553(6) 0.0497 1.0000 Uani . . . . .
C34 C 0.8674(8) 0.0517(5) 0.4962(6) 0.0539 1.0000 Uani . . . . .
C35 C 0.9061(7) 0.0079(5) 0.4685(6) 0.0485 1.0000 Uani . . . . .
C36 C 0.8942(6) -0.0412(5) 0.5006(5) 0.0455 1.0000 Uani . . . . .
C37 C 0.7841(6) -0.1482(4) 0.5371(5) 0.0374 1.0000 Uani . . . . .
C38 C 0.7839(7) -0.2027(5) 0.5463(6) 0.0466 1.0000 Uani . . . . .
C39 C 0.7511(8) -0.2336(5) 0.4924(6) 0.0577 1.0000 Uani . . . . .
C40 C 0.7158(8) -0.2137(5) 0.4310(6) 0.0562 1.0000 Uani . . . . .
C41 C 0.7157(7) -0.1603(5) 0.4228(6) 0.0525 1.0000 Uani . . . . .
C42 C 0.7492(7) -0.1289(5) 0.4745(5) 0.0452 1.0000 Uani . . . . .
C43 C 0.9262(6) -0.1294(5) 0.6248(6) 0.0473 1.0000 Uani . . . . .
C44 C 0.9672(7) -0.1121(6) 0.6861(6) 0.0574 1.0000 Uani . . . . .
C45 C 1.0493(7) -0.1249(6) 0.6990(7) 0.0622 1.0000 Uani . . . . .
C46 C 1.0923(7) -0.1572(6) 0.6503(7) 0.0610 1.0000 Uani . . . . .
C47 C 1.0507(7) -0.1739(5) 0.5891(7) 0.0597 1.0000 Uani . . . . .
C48 C 0.9685(7) -0.1607(5) 0.5764(7) 0.0559 1.0000 Uani . . . . .
P3 P 0.61783(17) -0.11942(13) 0.66513(15) 0.0460 1.0000 Uani . . . . .
C50 C 0.5259(7) -0.1036(6) 0.7158(8) 0.0742 1.0000 Uani . . . . .
C51 C 0.6106(8) -0.1893(5) 0.6662(7) 0.0589 1.0000 Uani . . . . .
C52 C 0.5766(8) -0.1085(7) 0.5774(7) 0.0817 1.0000 Uani . . . . .
P2 P 0.77583(17) -0.13609(14) 0.78368(15) 0.0483 1.0000 Uani . . . . .
C54 C 0.8554(7) -0.1188(6) 0.8479(6) 0.0592 1.0000 Uani . . . . .
C55 C 0.6979(8) -0.1549(5) 0.8481(6) 0.0549 1.0000 Uani . . . . .
C56 C 0.8103(7) -0.2003(5) 0.7570(6) 0.0529 1.0000 Uani . . . . .
C58 C 1.0067(4) 0.3164(3) 0.4791(4) 0.0440 1.0000 Uani D U . . .
C61 C 0.9599(6) 0.3139(5) 0.4114(5) 0.0423 1.0000 Uani . U . . .
C62 C 0.8746(5) 0.3203(4) 0.4099(5) 0.0306 1.0000 Uani . U . . .
C63 C 0.8281(5) 0.3167(4) 0.3461(4) 0.0282 1.0000 Uani . U . . .
C64 C 0.8738(5) 0.3086(4) 0.2833(4) 0.0311 1.0000 Uani . U . . .
C65 C 0.9593(5) 0.3026(4) 0.2835(5) 0.0320 1.0000 Uani . U . . .
C66 C 1.0033(5) 0.3055(4) 0.3469(5) 0.0311 1.0000 Uani . U . . .
C67 C 1.0025(6) 0.2919(5) 0.2137(5) 0.0425 1.0000 Uani . U . . .
F68 F 0.9965(4) 0.2420(3) 0.1955(3) 0.0650 1.0000 Uani . U . . .
F69 F 0.9681(4) 0.3168(3) 0.1583(3) 0.0724 1.0000 Uani . U . . .
F70 F 1.0810(3) 0.3033(3) 0.2150(3) 0.0648 1.0000 Uani . U . . .
B1 B 0.7289(6) 0.3286(5) 0.3437(5) 0.0320 1.0000 Uani . U . . .
C72 C 0.6840(5) 0.2998(4) 0.2759(4) 0.0299 1.0000 Uani . U . . .
C73 C 0.7068(6) 0.2493(4) 0.2554(5) 0.0345 1.0000 Uani . U . . .
C74 C 0.6621(7) 0.2211(5) 0.2046(6) 0.0525 1.0000 Uani . U . . .
C75 C 0.5933(6) 0.2419(5) 0.1708(5) 0.0477 1.0000 Uani . U . . .
C76 C 0.5696(6) 0.2918(5) 0.1905(5) 0.0523 1.0000 Uani . U . . .
C77 C 0.6132(6) 0.3195(4) 0.2418(5) 0.0346 1.0000 Uani . U . . .
C78 C 0.4953(6) 0.3146(4) 0.1565(5) 0.0723 1.0000 Uani D U . . .
C82 C 0.6892(13) 0.1685(7) 0.1819(12) 0.1064 1.0000 Uani . U . . .
F83 F 0.7640(7) 0.1664(3) 0.1568(6) 0.1155 1.0000 Uani . U . . .
F84 F 0.7009(6) 0.1364(4) 0.2384(6) 0.1112 1.0000 Uani . U . . .
F85 F 0.6422(7) 0.1417(4) 0.1430(6) 0.1221 1.0000 Uani . U . . .
C86 C 0.7237(5) 0.3917(4) 0.3397(4) 0.0296 1.0000 Uani . U . . .
C87 C 0.7416(5) 0.4186(4) 0.2748(5) 0.0318 1.0000 Uani . U . . .
C88 C 0.7453(6) 0.4725(4) 0.2718(5) 0.0373 1.0000 Uani . U . . .
C89 C 0.7689(7) 0.4991(5) 0.2022(6) 0.0484 1.0000 Uani . U . . .
F90 F 0.7195(5) 0.5393(3) 0.1863(4) 0.0772 1.0000 Uani . U . . .
F91 F 0.8440(4) 0.5195(4) 0.2056(4) 0.0866 1.0000 Uani . U . . .
F92 F 0.7701(6) 0.4685(3) 0.1464(4) 0.0966 1.0000 Uani . U . . .
C93 C 0.7292(6) 0.5029(4) 0.3331(6) 0.0412 1.0000 Uani . U . . .
C94 C 0.7119(6) 0.4775(5) 0.3963(5) 0.0419 1.0000 Uani . U . . .
C95 C 0.7099(6) 0.4243(5) 0.3999(5) 0.0361 1.0000 Uani . U . . .
C96 C 0.6932(8) 0.5084(6) 0.4644(6) 0.0557 1.0000 Uani . U . . .
F97 F 0.7368(5) 0.4910(3) 0.5215(3) 0.0729 1.0000 Uani . U . . .
F98 F 0.6137(5) 0.5038(3) 0.4821(4) 0.0865 1.0000 Uani . U . . .
F99 F 0.7104(5) 0.5581(3) 0.4578(4) 0.0771 1.0000 Uani . U . . .
C100 C 0.6810(5) 0.3047(4) 0.4135(4) 0.0311 1.0000 Uani . U . . .
C101 C 0.6028(5) 0.3237(4) 0.4341(4) 0.0311 1.0000 Uani . U . . .
C102 C 0.5568(6) 0.2992(5) 0.4874(5) 0.0420 1.0000 Uani . U . . .
C103 C 0.5840(6) 0.2552(5) 0.5223(5) 0.0398 1.0000 Uani . U . . .
C104 C 0.6608(6) 0.2350(5) 0.5027(5) 0.0441 1.0000 Uani . U . . .
C105 C 0.7081(6) 0.2606(4) 0.4491(5) 0.0339 1.0000 Uani . U . . .
C106 C 0.6952(5) 0.1885(4) 0.5398(5) 0.0627 1.0000 Uani D U . . .
C110 C 0.4743(6) 0.3212(6) 0.5072(7) 0.0595 1.0000 Uani D U . . .
F790 F 0.4351(6) 0.2786(5) 0.1413(8) 0.0747 0.501(13) Uani D U P 1 7
F791 F 0.4673(8) 0.2905(6) 0.0978(7) 0.0758 0.499(13) Uani D U P 1 8
F810 F 0.5109(7) 0.3422(7) 0.0978(7) 0.0748 0.501(13) Uani D U P 1 7
F811 F 0.5138(6) 0.3604(5) 0.1214(7) 0.0715 0.499(13) Uani D U P 1 8
F800 F 0.4527(9) 0.3448(9) 0.2020(6) 0.0727 0.501(13) Uani D U P 1 7
F801 F 0.4414(9) 0.3326(9) 0.2041(6) 0.0750 0.499(13) Uani D U P 1 8
F1131 F 0.4198(5) 0.3176(6) 0.4550(7) 0.0659 0.598(8) Uani . U P 1 6
F1130 F 0.4107(6) 0.2875(8) 0.4931(10) 0.0635 0.402(8) Uani . U P 1 5
F1111 F 0.4774(5) 0.3749(5) 0.5165(7) 0.0646 0.598(8) Uani . U P 1 6
F1110 F 0.4512(7) 0.3613(8) 0.4675(10) 0.0620 0.402(8) Uani D U P 1 5
F1121 F 0.4407(6) 0.3018(6) 0.5651(7) 0.0648 0.598(8) Uani . U P 1 6
F1120 F 0.4658(7) 0.3324(9) 0.5750(10) 0.0616 0.402(8) Uani D U P 1 5
F1071 F 0.7184(12) 0.1520(4) 0.4910(6) 0.0628 0.380(18) Uani D U P 1 4
F1070 F 0.7522(9) 0.1643(5) 0.5013(6) 0.0694 0.620(18) Uani D U P 1 3
F1090 F 0.7360(9) 0.2011(4) 0.6017(6) 0.0646 0.620(18) Uani D U P 1 3
F1091 F 0.7640(8) 0.1984(5) 0.5768(9) 0.0647 0.380(18) Uani D U P 1 4
F1080 F 0.6374(6) 0.1547(4) 0.5612(7) 0.0616 0.620(18) Uani D U P 1 3
F1081 F 0.6445(9) 0.1673(5) 0.5879(7) 0.0626 0.380(18) Uani D U P 1 4
F601 F 1.0305(9) 0.2684(4) 0.5036(6) 0.0508 0.532(15) Uani D U P 1 2
F600 F 1.0691(8) 0.2823(6) 0.4834(6) 0.0499 0.468(15) Uani D U P 1 1
F570 F 0.9600(7) 0.3190(8) 0.5379(4) 0.0446 0.468(15) Uani D U P 1 1
F571 F 0.9617(6) 0.3328(7) 0.5360(4) 0.0427 0.532(15) Uani D U P 1 2
F590 F 1.0529(8) 0.3614(5) 0.4832(6) 0.0488 0.468(15) Uani D U P 1 1
F591 F 1.0743(6) 0.3460(6) 0.4762(5) 0.0460 0.532(15) Uani D U P 1 2
H31 H 0.7376 -0.0363 0.8227 0.0463 1.0000 Uiso . . . . .
H101 H 0.6742 0.0699 0.9127 0.0483 1.0000 Uiso . . . . .
H111 H 0.7501 0.1408 0.9499 0.0624 1.0000 Uiso . . . . .
H121 H 0.8043 0.2008 0.8647 0.0532 1.0000 Uiso . . . . .
H131 H 0.7836 0.1838 0.7414 0.0514 1.0000 Uiso . . . . .
H141 H 0.7095 0.1099 0.7036 0.0472 1.0000 Uiso . . . . .
H161 H 0.5012 0.0844 0.8298 0.0545 1.0000 Uiso . . . . .
H171 H 0.3933 0.0690 0.9073 0.0646 1.0000 Uiso . . . . .
H181 H 0.3781 -0.0158 0.9587 0.0783 1.0000 Uiso . . . . .
H191 H 0.4751 -0.0814 0.9391 0.0764 1.0000 Uiso . . . . .
H201 H 0.5853 -0.0661 0.8585 0.0674 1.0000 Uiso . . . . .
H231 H 0.6685 0.0100 0.5235 0.0582 1.0000 Uiso . . . . .
H241 H 0.5415 0.0479 0.4973 0.0629 1.0000 Uiso . . . . .
H251 H 0.4510 0.0719 0.5878 0.0651 1.0000 Uiso . . . . .
H261 H 0.4913 0.0606 0.7079 0.0601 1.0000 Uiso . . . . .
H281 H 0.8271 0.0234 0.8500 0.0644 1.0000 Uiso . . . . .
H291 H 0.9552 0.0475 0.8973 0.0650 1.0000 Uiso . . . . .
H301 H 1.0672 0.0579 0.8213 0.0632 1.0000 Uiso . . . . .
H311 H 1.0532 0.0365 0.6974 0.0674 1.0000 Uiso . . . . .
H321 H 0.9266 0.0104 0.6511 0.0743 1.0000 Uiso . . . . .
H341 H 0.8771 0.0855 0.4727 0.0652 1.0000 Uiso . . . . .
H351 H 0.9424 0.0114 0.4282 0.0613 1.0000 Uiso . . . . .
H381 H 0.8071 -0.2189 0.5891 0.0563 1.0000 Uiso . . . . .
H391 H 0.7550 -0.2699 0.4982 0.0664 1.0000 Uiso . . . . .
H401 H 0.6916 -0.2379 0.3979 0.0661 1.0000 Uiso . . . . .
H411 H 0.6910 -0.1447 0.3808 0.0691 1.0000 Uiso . . . . .
H421 H 0.7491 -0.0911 0.4663 0.0576 1.0000 Uiso . . . . .
H441 H 0.9383 -0.0891 0.7191 0.0696 1.0000 Uiso . . . . .
H451 H 1.0777 -0.1100 0.7402 0.0761 1.0000 Uiso . . . . .
H461 H 1.1474 -0.1670 0.6584 0.0751 1.0000 Uiso . . . . .
H471 H 1.0773 -0.1981 0.5570 0.0735 1.0000 Uiso . . . . .
H481 H 0.9408 -0.1716 0.5334 0.0712 1.0000 Uiso . . . . .
H501 H 0.4774 -0.1179 0.6909 0.1178 1.0000 Uiso . . . . .
H502 H 0.5291 -0.1129 0.7644 0.1181 1.0000 Uiso . . . . .
H503 H 0.5181 -0.0642 0.7139 0.1182 1.0000 Uiso . . . . .
H511 H 0.5526 -0.2010 0.6529 0.0879 1.0000 Uiso . . . . .
H512 H 0.6212 -0.2038 0.7151 0.0881 1.0000 Uiso . . . . .
H513 H 0.6475 -0.2065 0.6326 0.0883 1.0000 Uiso . . . . .
H523 H 0.5183 -0.1170 0.5747 0.1259 1.0000 Uiso . . . . .
H522 H 0.6065 -0.1242 0.5399 0.1260 1.0000 Uiso . . . . .
H521 H 0.5778 -0.0690 0.5661 0.1262 1.0000 Uiso . . . . .
H541 H 0.8580 -0.1442 0.8859 0.0781 1.0000 Uiso . . . . .
H542 H 0.9087 -0.1142 0.8262 0.0782 1.0000 Uiso . . . . .
H543 H 0.8389 -0.0854 0.8714 0.0784 1.0000 Uiso . . . . .
H551 H 0.7190 -0.1831 0.8772 0.0802 1.0000 Uiso . . . . .
H552 H 0.6854 -0.1239 0.8787 0.0805 1.0000 Uiso . . . . .
H553 H 0.6481 -0.1657 0.8225 0.0800 1.0000 Uiso . . . . .
H561 H 0.8200 -0.2236 0.7984 0.0823 1.0000 Uiso . . . . .
H562 H 0.8605 -0.1989 0.7295 0.0823 1.0000 Uiso . . . . .
H563 H 0.7695 -0.2190 0.7253 0.0821 1.0000 Uiso . . . . .
H621 H 0.8471 0.3264 0.4534 0.0344 1.0000 Uiso . . . . .
H641 H 0.8449 0.3069 0.2386 0.0352 1.0000 Uiso . . . . .
H661 H 1.0621 0.3010 0.3466 0.0351 1.0000 Uiso . . . . .
H731 H 0.7528 0.2332 0.2783 0.0343 1.0000 Uiso . . . . .
H751 H 0.5634 0.2228 0.1359 0.0532 1.0000 Uiso . . . . .
H771 H 0.5957 0.3541 0.2529 0.0404 1.0000 Uiso . . . . .
H871 H 0.7514 0.3996 0.2323 0.0352 1.0000 Uiso . . . . .
H931 H 0.7279 0.5405 0.3288 0.0482 1.0000 Uiso . . . . .
H951 H 0.6978 0.4075 0.4447 0.0424 1.0000 Uiso . . . . .
H1011 H 0.5801 0.3536 0.4101 0.0393 1.0000 Uiso . . . . .
H1031 H 0.5510 0.2393 0.5594 0.0459 1.0000 Uiso . . . . .
H1051 H 0.7610 0.2461 0.4374 0.0383 1.0000 Uiso . . . . .
H331 H 0.7896 0.0792 0.5756 0.0625 1.0000 Uiso . . . . .
H361 H 0.9232 -0.0732 0.4814 0.0576 1.0000 Uiso . . . . .

loop_
_atom_site_aniso_label
_atom_site_aniso_U_11
_atom_site_aniso_U_22
_atom_site_aniso_U_33
_atom_site_aniso_U_23
_atom_site_aniso_U_13
_atom_site_aniso_U_12
Co1 0.0391(9) 0.0540(14) 0.0349(9) 0.0026(9) -0.0017(7) 0.0031(9)
P1 0.0463(14) 0.0412(19) 0.0310(12) 0.0025(12) -0.0079(10) -0.0026(13)
C7 0.040(5) 0.040(7) 0.023(4) 0.005(4) 0.001(4) 0.004(5)
C4 0.049(6) 0.049(8) 0.027(5) 0.005(5) -0.002(4) 0.007(5)
C1 0.043(5) 0.057(7) 0.025(4) 0.004(5) -0.002(4) 0.007(5)
C2 0.040(4) 0.068(5) 0.022(4) -0.014(4) -0.017(3) 0.017(4)
C3 0.034(4) 0.051(6) 0.031(4) -0.004(5) -0.011(4) 0.003(4)
P4 0.0427(14) 0.045(2) 0.0344(13) 0.0004(13) -0.0073(11) -0.0011(13)
C9 0.037(5) 0.030(6) 0.033(5) 0.001(5) -0.006(4) -0.007(5)
C10 0.048(6) 0.045(8) 0.039(5) -0.004(5) 0.001(5) -0.008(5)
C11 0.060(7) 0.054(9) 0.040(6) -0.003(6) -0.010(5) -0.010(6)
C12 0.045(6) 0.042(8) 0.044(6) -0.001(5) -0.007(5) -0.002(5)
C13 0.046(6) 0.036(7) 0.038(5) -0.001(5) -0.002(4) 0.000(5)
C14 0.042(5) 0.048(8) 0.031(5) -0.001(5) -0.005(4) 0.000(5)
C15 0.041(6) 0.041(8) 0.044(6) 0.011(5) -0.012(4) -0.008(5)
C16 0.049(6) 0.043(8) 0.053(6) 0.003(6) -0.001(5) 0.008(6)
C17 0.045(6) 0.064(10) 0.054(7) -0.002(7) 0.007(5) 0.001(6)
C18 0.045(6) 0.073(11) 0.062(8) 0.010(7) 0.007(6) 0.002(7)
C19 0.062(8) 0.060(10) 0.071(8) 0.017(7) 0.016(6) -0.011(7)
C20 0.048(6) 0.057(10) 0.068(8) 0.005(7) 0.005(6) 0.005(6)
C21 0.039(5) 0.043(8) 0.042(6) -0.003(5) -0.015(4) -0.002(5)
C22 0.043(5) 0.035(7) 0.035(5) -0.001(5) -0.007(4) 0.001(5)
C23 0.065(7) 0.050(8) 0.025(5) -0.004(5) -0.013(5) 0.004(6)
C24 0.049(6) 0.058(9) 0.044(6) 0.001(6) -0.029(5) -0.007(6)
C25 0.041(6) 0.064(9) 0.062(7) 0.016(7) -0.017(5) 0.000(6)
C26 0.043(6) 0.047(8) 0.054(7) -0.003(6) -0.015(5) 0.006(5)
C27 0.035(5) 0.040(7) 0.034(5) -0.006(5) 0.000(4) -0.006(5)
C28 0.043(6) 0.073(10) 0.034(5) 0.008(6) 0.000(4) 0.005(6)
C29 0.058(7) 0.064(10) 0.041(6) -0.010(6) -0.018(5) -0.007(6)
C30 0.048(6) 0.062(9) 0.048(6) 0.001(6) -0.003(5) -0.008(6)
C31 0.043(6) 0.068(10) 0.064(7) -0.019(7) 0.002(5) -0.011(6)
C32 0.050(7) 0.084(11) 0.047(6) 0.000(7) 0.000(5) -0.018(7)
C33 0.062(7) 0.045(8) 0.041(6) 0.009(6) -0.001(5) 0.017(6)
C34 0.073(8) 0.043(8) 0.045(6) 0.008(6) 0.002(6) -0.009(7)
C35 0.047(6) 0.059(9) 0.040(6) 0.007(6) -0.002(5) -0.007(6)
C36 0.043(6) 0.057(9) 0.037(5) -0.008(6) 0.002(4) -0.008(6)
C37 0.044(5) 0.036(7) 0.032(5) -0.007(5) 0.004(4) -0.005(5)
C38 0.056(6) 0.045(8) 0.039(6) -0.006(5) -0.009(5) 0.000(6)
C39 0.069(8) 0.049(9) 0.055(7) -0.010(6) 0.004(6) -0.013(7)
C40 0.073(8) 0.054(9) 0.042(6) -0.005(6) -0.006(6) -0.019(7)
C41 0.069(8) 0.052(9) 0.036(6) -0.007(6) -0.010(5) -0.018(7)
C42 0.061(6) 0.047(8) 0.028(5) 0.003(5) -0.012(5) -0.002(6)
C43 0.046(6) 0.056(9) 0.039(6) 0.007(6) -0.007(5) 0.000(6)
C44 0.044(6) 0.079(11) 0.049(6) 0.008(7) -0.003(5) -0.004(6)
C45 0.035(6) 0.089(12) 0.062(7) 0.013(8) -0.015(5) 0.003(6)
C46 0.041(6) 0.071(11) 0.071(8) 0.022(8) -0.010(6) -0.003(6)
C47 0.050(7) 0.057(9) 0.072(8) 0.019(7) 0.013(6) 0.017(6)
C48 0.051(7) 0.048(9) 0.069(8) 0.006(7) -0.014(6) 0.002(6)
P3 0.0409(14) 0.050(2) 0.0464(15) 0.0007(15) -0.0044(12) 0.0009(14)
C50 0.041(6) 0.070(11) 0.112(11) -0.033(9) 0.003(7) 0.003(7)
C51 0.065(7) 0.033(8) 0.079(9) -0.005(7) -0.010(6) 0.000(6)
C52 0.059(8) 0.114(15) 0.072(9) 0.011(9) -0.024(7) -0.013(8)
P2 0.0468(15) 0.056(2) 0.0424(15) 0.0090(15) -0.0008(12) 0.0084(15)
C54 0.063(7) 0.073(10) 0.042(6) 0.021(6) -0.005(5) 0.021(7)
C55 0.070(8) 0.044(8) 0.050(7) 0.014(6) 0.005(6) 0.010(6)
C56 0.056(7) 0.045(8) 0.058(7) 0.015(6) 0.007(5) 0.013(6)
C58 0.0347(18) 0.062(4) 0.0350(17) -0.003(2) -0.0080(14) 0.003(2)
C61 0.0331(18) 0.061(4) 0.0331(16) -0.003(2) -0.0065(14) 0.004(2)
C62 0.031(2) 0.033(6) 0.027(3) -0.003(4) -0.0035(18) -0.004(4)
C63 0.0301(17) 0.031(5) 0.024(3) 0.003(4) -0.0016(13) 0.001(3)
C64 0.028(2) 0.039(6) 0.026(3) -0.001(4) -0.001(2) -0.002(4)
C65 0.029(2) 0.035(5) 0.0316(18) 0.000(3) -0.0006(16) 0.001(4)
C66 0.029(3) 0.030(6) 0.034(2) 0.005(4) -0.0040(17) 0.002(4)
C67 0.032(2) 0.059(4) 0.036(2) -0.007(4) 0.003(2) 0.002(4)
F68 0.076(4) 0.067(4) 0.053(4) -0.023(3) 0.029(3) -0.011(3)
F69 0.062(3) 0.118(5) 0.037(2) 0.016(4) 0.015(2) 0.028(4)
F70 0.035(2) 0.098(6) 0.061(4) -0.017(4) 0.014(2) -0.010(3)
B1 0.029(2) 0.041(2) 0.026(3) 0.0016(17) -0.0012(14) 0.000(4)
C72 0.030(3) 0.039(3) 0.020(3) 0.005(3) 0.001(2) -0.003(3)
C73 0.036(4) 0.042(4) 0.026(4) 0.005(3) -0.006(3) 0.002(3)
C74 0.067(5) 0.047(4) 0.043(5) -0.010(3) -0.018(3) 0.004(3)
C75 0.046(5) 0.061(5) 0.036(5) -0.016(4) -0.012(3) -0.006(4)
C76 0.048(3) 0.077(4) 0.033(4) -0.021(3) -0.014(3) 0.015(3)
C77 0.037(4) 0.039(5) 0.028(4) 0.000(3) -0.004(3) 0.003(3)
C78 0.056(3) 0.109(5) 0.052(3) -0.017(3) -0.023(2) 0.027(3)
C82 0.125(5) 0.051(3) 0.143(5) -0.034(3) -0.025(4) 0.021(3)
F83 0.138(5) 0.048(4) 0.161(6) -0.041(4) -0.003(4) 0.031(4)
F84 0.138(5) 0.046(4) 0.149(5) -0.031(3) -0.019(4) 0.033(4)
F85 0.147(5) 0.057(4) 0.162(6) -0.053(4) -0.039(4) 0.027(4)
C86 0.023(4) 0.041(2) 0.025(3) -0.0011(17) -0.003(3) 0.003(3)
C87 0.029(4) 0.038(3) 0.028(3) 0.000(3) 0.002(3) 0.006(4)
C88 0.039(4) 0.039(3) 0.035(2) -0.001(2) -0.001(3) -0.001(4)
C89 0.061(4) 0.042(4) 0.042(3) 0.006(2) 0.003(4) -0.005(3)
F90 0.089(4) 0.073(5) 0.069(4) 0.032(3) 0.003(4) 0.018(4)
F91 0.064(3) 0.114(7) 0.083(5) 0.038(4) 0.007(3) -0.025(4)
F92 0.206(9) 0.046(4) 0.037(3) 0.007(3) 0.023(4) -0.022(4)
C93 0.041(5) 0.038(4) 0.045(3) -0.006(3) 0.004(4) 0.001(5)
C94 0.042(4) 0.046(3) 0.038(2) -0.010(2) 0.006(3) 0.001(5)
C95 0.034(4) 0.046(3) 0.028(3) -0.003(3) 0.003(3) 0.006(5)
C96 0.062(3) 0.057(3) 0.047(3) -0.020(3) 0.009(3) 0.003(5)
F97 0.101(4) 0.080(5) 0.038(3) -0.014(3) -0.001(3) -0.008(4)
F98 0.070(3) 0.105(6) 0.085(5) -0.051(5) 0.032(3) 0.004(4)
F99 0.120(6) 0.055(3) 0.057(4) -0.024(3) 0.009(4) 0.000(4)
C100 0.030(3) 0.042(4) 0.021(3) -0.003(3) -0.002(2) -0.003(3)
C101 0.027(3) 0.042(5) 0.025(4) -0.002(3) -0.004(2) -0.006(3)
C102 0.030(2) 0.063(5) 0.033(4) 0.008(3) 0.001(2) -0.003(3)
C103 0.041(4) 0.050(5) 0.027(4) 0.002(4) 0.008(3) -0.005(3)
C104 0.050(4) 0.047(4) 0.036(4) 0.007(3) 0.013(3) 0.002(3)
C105 0.036(4) 0.039(5) 0.027(4) -0.001(3) 0.004(3) -0.001(3)
C106 0.069(3) 0.060(4) 0.059(3) 0.023(2) 0.019(2) 0.014(2)
C110 0.032(2) 0.087(4) 0.060(3) 0.011(3) 0.0093(19) 0.006(2)
F790 0.049(3) 0.114(6) 0.060(5) -0.020(4) -0.029(3) 0.030(4)
F791 0.059(4) 0.114(6) 0.054(4) -0.016(4) -0.031(3) 0.029(4)
F810 0.062(4) 0.111(6) 0.052(4) -0.013(4) -0.027(3) 0.036(4)
F811 0.062(4) 0.108(5) 0.044(4) -0.014(3) -0.028(3) 0.036(4)
F800 0.050(4) 0.107(6) 0.061(4) -0.015(4) -0.020(3) 0.029(4)
F801 0.052(4) 0.110(6) 0.063(4) -0.017(4) -0.021(3) 0.030(4)
F1131 0.031(3) 0.098(6) 0.069(4) 0.011(4) 0.004(3) 0.013(4)
F1130 0.028(3) 0.091(5) 0.072(5) 0.007(5) 0.014(4) 0.006(3)
F1111 0.035(3) 0.087(4) 0.072(4) 0.006(4) 0.020(3) 0.013(3)
F1110 0.033(4) 0.087(5) 0.066(4) 0.012(4) 0.015(4) 0.014(3)
F1121 0.034(3) 0.094(5) 0.067(4) 0.014(4) 0.017(2) 0.011(4)
F1120 0.032(4) 0.089(6) 0.063(3) 0.006(4) 0.011(3) 0.019(4)
F1071 0.068(5) 0.055(4) 0.066(4) 0.027(3) 0.023(3) 0.019(4)
F1070 0.077(4) 0.060(4) 0.072(4) 0.029(3) 0.027(3) 0.021(3)
F1090 0.069(4) 0.065(5) 0.060(4) 0.034(3) 0.012(3) 0.016(3)
F1091 0.069(4) 0.061(5) 0.064(5) 0.033(4) 0.013(3) 0.019(3)
F1080 0.076(4) 0.053(4) 0.056(4) 0.022(3) 0.021(3) 0.015(3)
F1081 0.073(4) 0.059(5) 0.056(4) 0.024(3) 0.018(3) 0.014(4)
F601 0.046(4) 0.066(4) 0.040(3) -0.002(3) -0.016(3) 0.008(3)
F600 0.039(3) 0.071(4) 0.040(4) -0.001(4) -0.010(3) 0.009(3)
F570 0.037(3) 0.064(5) 0.033(2) 0.002(4) -0.008(2) 0.003(3)
F571 0.035(3) 0.062(5) 0.031(2) 0.002(3) -0.005(2) -0.002(3)
F590 0.040(4) 0.068(4) 0.038(3) -0.007(4) -0.004(3) -0.003(3)
F591 0.031(3) 0.069(5) 0.038(3) -0.014(4) -0.001(2) 0.003(3)

loop_
_atom_type_symbol
_atom_type_scat_dispersion_real
_atom_type_scat_dispersion_imag
_atom_type_scat_Cromer_Mann_a1
_atom_type_scat_Cromer_Mann_b1
_atom_type_scat_Cromer_Mann_a2
_atom_type_scat_Cromer_Mann_b2
_atom_type_scat_Cromer_Mann_a3
_atom_type_scat_Cromer_Mann_b3
_atom_type_scat_Cromer_Mann_a4
_atom_type_scat_Cromer_Mann_b4
_atom_type_scat_Cromer_Mann_c
_atom_type_scat_source
C 0.0181 0.0091 2.3100 20.8439 1.0200 10.2075 1.5886 0.5687 0.8650 51.6512 0.2156 'International Tables Vol C 4.2.6.8 and 6.1.1.4'
H 0.0000 0.0000 0.4930 10.5109 0.3229 26.1257 0.1402 3.1424 0.0408 57.7998 0.0030 'International Tables Vol C 4.2.6.8 and 6.1.1.4'
B 0.0090 0.0039 2.0545 23.2185 1.3326 1.0210 1.0979 60.3498 0.7068 0.1403 -0.1932 'International Tables Vol C 4.2.6.8 and 6.1.1.4'
F 0.0727 0.0534 3.5392 10.2825 2.6412 4.2944 1.5170 0.2615 1.0243 26.1476 0.2776 'International Tables Vol C 4.2.6.8 and 6.1.1.4'
P 0.2955 0.4335 6.4345 1.9067 4.1791 27.1570 1.7800 0.5260 1.4908 68.1645 1.1149 'International Tables Vol C 4.2.6.8 and 6.1.1.4'
Co -2.3653 3.6143 12.2841 4.2791 7.3409 0.2784 4.0034 13.5359 2.3488 71.1692 1.0118 'International Tables Vol C 4.2.6.8 and 6.1.1.4'

loop_
_geom_angle_atom_site_label_1
_geom_angle_atom_site_label_2
_geom_angle_atom_site_label_3
_geom_angle
_geom_angle_publ_flag
P1 Co1 C1 84.7(3) yes
P1 Co1 C2 103.9(3) yes
C1 Co1 C2 44.9(4) yes
P1 Co1 C3 146.0(3) yes
C1 Co1 C3 72.3(4) yes
C2 Co1 C3 42.4(4) yes
P1 Co1 P3 100.57(12) yes
C1 Co1 P3 108.4(3) yes
C2 Co1 P3 140.5(3) yes
C3 Co1 P3 110.1(3) yes
P1 Co1 P2 99.62(13) yes
C1 Co1 P2 152.3(3) yes
C2 Co1 P2 108.0(3) yes
C3 Co1 P2 90.6(3) yes
P3 Co1 P2 97.79(14) yes
Co1 P1 C7 103.4(3) yes
Co1 P1 C37 121.4(3) yes
C7 P1 C37 101.7(5) yes
Co1 P1 C43 123.0(4) yes
C7 P1 C43 101.0(5) yes
C37 P1 C43 102.5(5) yes
P1 C7 C4 113.9(7) yes
P1 C7 C36 124.5(9) yes
C4 C7 C36 121.6(11) yes
C7 C4 C1 120.3(10) yes
C7 C4 C33 118.3(9) yes
C1 C4 C33 121.4(10) yes
C4 C1 Co1 117.2(8) yes
C4 C1 C2 118.5(8) yes
Co1 C1 C2 59.6(6) yes
C4 C1 C22 113.3(8) yes
Co1 C1 C22 112.1(7) yes
C2 C1 C22 124.2(8) yes
C1 C2 Co1 75.4(6) yes
C1 C2 C3 111.7(8) yes
Co1 C2 C3 75.9(7) yes
C1 C2 C27 124.0(9) yes
Co1 C2 C27 134.5(8) yes
C3 C2 C27 120.4(7) yes
C2 C3 Co1 61.7(6) yes
C2 C3 P4 113.9(8) yes
Co1 C3 P4 129.8(5) yes
C2 C3 H31 113.0 no
Co1 C3 H31 110.4 no
P4 C3 H31 115.6 no
C3 P4 C9 108.7(5) yes
C3 P4 C15 115.1(5) yes
C9 P4 C15 106.7(5) yes
C3 P4 C21 105.0(5) yes
C9 P4 C21 108.9(5) yes
C15 P4 C21 112.2(5) yes
P4 C9 C10 119.9(8) yes
P4 C9 C14 120.8(7) yes
C10 C9 C14 119.0(9) yes
C9 C10 C11 120.8(10) yes
C9 C10 H101 119.1 no
C11 C10 H101 120.1 no
C10 C11 C12 119.1(10) yes
C10 C11 H111 116.7 no
C12 C11 H111 124.2 no
C11 C12 C13 120.1(11) yes
C11 C12 H121 118.9 no
C13 C12 H121 120.9 no
C12 C13 C14 121.1(10) yes
C12 C13 H131 119.3 no
C14 C13 H131 119.4 no
C9 C14 C13 119.8(9) yes
C9 C14 H141 117.5 no
C13 C14 H141 122.6 no
P4 C15 C16 120.7(9) yes
P4 C15 C20 121.5(9) yes
C16 C15 C20 117.7(10) yes
C15 C16 C17 122.3(12) yes
C15 C16 H161 120.5 no
C17 C16 H161 117.2 no
C16 C17 C18 118.8(12) yes
C16 C17 H171 120.1 no
C18 C17 H171 121.1 no
C17 C18 C19 120.8(11) yes
C17 C18 H181 121.2 no
C19 C18 H181 117.9 no
C18 C19 C20 119.4(13) yes
C18 C19 H191 120.9 no
C20 C19 H191 119.7 no
C15 C20 C19 121.0(12) yes
C15 C20 H201 119.6 no
C19 C20 H201 119.4 no
P4 C21 C22 116.1(7) yes
P4 C21 C26 122.5(8) yes
C22 C21 C26 121.4(9) yes
C1 C22 C21 123.8(8) yes
C1 C22 C23 120.6(9) yes
C21 C22 C23 115.6(9) yes
C22 C23 C24 122.5(10) yes
C22 C23 H231 119.0 no
C24 C23 H231 118.5 no
C23 C24 C25 121.1(9) yes
C23 C24 H241 122.5 no
C25 C24 H241 116.4 no
C24 C25 C26 118.5(10) yes
C24 C25 H251 123.6 no
C26 C25 H251 117.9 no
C25 C26 C21 120.8(11) yes
C25 C26 H261 120.7 no
C21 C26 H261 118.5 no
C2 C27 C28 118.3(8) yes
C2 C27 C32 124.8(9) yes
C28 C27 C32 116.5(9) yes
C27 C28 C29 121.2(10) yes
C27 C28 H281 119.5 no
C29 C28 H281 119.3 no
C28 C29 C30 121.0(10) yes
C28 C29 H291 119.7 no
C30 C29 H291 119.2 no
C29 C30 C31 118.4(10) yes
C29 C30 H301 119.3 no
C31 C30 H301 122.3 no
C30 C31 C32 120.6(11) yes
C30 C31 H311 118.7 no
C32 C31 H311 120.5 no
C27 C32 C31 121.3(10) yes
C27 C32 H321 119.6 no
C31 C32 H321 119.0 no
C4 C33 C34 121.3(11) yes
C4 C33 H331 119.8 no
C34 C33 H331 118.9 no
C33 C34 C35 119.5(11) yes
C33 C34 H341 122.0 no
C35 C34 H341 118.5 no
C34 C35 C36 120.5(10) yes
C34 C35 H351 119.5 no
C36 C35 H351 120.0 no
C35 C36 C7 118.7(11) yes
C35 C36 H361 120.9 no
C7 C36 H361 120.3 no
P1 C37 C38 120.5(8) yes
P1 C37 C42 122.0(9) yes
C38 C37 C42 117.2(10) yes
C37 C38 C39 118.9(10) yes
C37 C38 H381 121.7 no
C39 C38 H381 119.4 no
C38 C39 C40 123.0(12) yes
C38 C39 H391 117.5 no
C40 C39 H391 119.5 no
C39 C40 C41 117.6(11) yes
C39 C40 H401 117.3 no
C41 C40 H401 125.1 no
C40 C41 C42 120.7(11) yes
C40 C41 H411 120.1 no
C42 C41 H411 119.2 no
C37 C42 C41 122.6(11) yes
C37 C42 H421 119.0 no
C41 C42 H421 118.4 no
P1 C43 C44 117.6(9) yes
P1 C43 C48 123.6(8) yes
C44 C43 C48 118.6(10) yes
C43 C44 C45 121.3(12) yes
C43 C44 H441 118.7 no
C45 C44 H441 119.9 no
C44 C45 C46 120.2(11) yes
C44 C45 H451 119.4 no
C46 C45 H451 120.3 no
C45 C46 C47 117.8(10) yes
C45 C46 H461 121.7 no
C47 C46 H461 120.5 no
C46 C47 C48 121.8(12) yes
C46 C47 H471 119.2 no
C48 C47 H471 118.7 no
C47 C48 C43 120.3(11) yes
C47 C48 H481 121.2 no
C43 C48 H481 118.5 no
Co1 P3 C50 117.5(4) yes
Co1 P3 C51 119.9(4) yes
C50 P3 C51 99.5(7) yes
Co1 P3 C52 119.7(5) yes
C50 P3 C52 97.6(7) yes
C51 P3 C52 98.3(7) yes
P3 C50 H501 109.3 no
P3 C50 H502 113.6 no
H501 C50 H502 113.5 no
P3 C50 H503 107.9 no
H501 C50 H503 104.9 no
H502 C50 H503 107.1 no
P3 C51 H511 110.6 no
P3 C51 H512 111.9 no
H511 C51 H512 105.5 no
P3 C51 H513 114.0 no
H511 C51 H513 106.4 no
H512 C51 H513 108.0 no
P3 C52 H523 112.0 no
P3 C52 H522 114.6 no
H523 C52 H522 111.6 no
P3 C52 H521 109.5 no
H523 C52 H521 103.1 no
H522 C52 H521 105.1 no
Co1 P2 C54 120.1(4) yes
Co1 P2 C55 116.8(4) yes
C54 P2 C55 97.4(5) yes
Co1 P2 C56 118.9(4) yes
C54 P2 C56 100.6(6) yes
C55 P2 C56 98.9(6) yes
P2 C54 H541 110.2 no
P2 C54 H542 113.1 no
H541 C54 H542 110.7 no
P2 C54 H543 107.9 no
H541 C54 H543 105.7 no
H542 C54 H543 108.8 no
P2 C55 H551 108.9 no
P2 C55 H552 107.9 no
H551 C55 H552 110.6 no
P2 C55 H553 109.4 no
H551 C55 H553 110.4 no
H552 C55 H553 109.6 no
P2 C56 H561 112.9 no
P2 C56 H562 111.9 no
H561 C56 H562 107.6 no
P2 C56 H563 113.1 no
H561 C56 H563 105.5 no
H562 C56 H563 105.2 no
C61 C58 F600 114.2(7) yes
C61 C58 F570 114.2(7) yes
F600 C58 F570 114.6(10) yes
C61 C58 F590 111.2(8) yes
F600 C58 F590 97.8(10) yes
F570 C58 F590 102.9(11) yes
C61 C58 F601 112.9(8) yes
C61 C58 F571 113.7(7) yes
F601 C58 F571 100.0(10) yes
C61 C58 F591 114.3(8) yes
F601 C58 F591 107.2(9) yes
F571 C58 F591 107.5(9) yes
C58 C61 C62 121.5(8) yes
C58 C61 C66 118.5(8) yes
C62 C61 C66 120.0(8) yes
C61 C62 C63 122.7(8) yes
C61 C62 H621 118.5 no
C63 C62 H621 118.7 no
C62 C63 C64 115.2(8) yes
C62 C63 B1 122.5(8) yes
C64 C63 B1 121.9(7) yes
C63 C64 C65 123.0(8) yes
C63 C64 H641 118.1 no
C65 C64 H641 118.9 no
C64 C65 C66 120.5(8) yes
C64 C65 C67 119.1(8) yes
C66 C65 C67 120.4(8) yes
C61 C66 C65 118.5(8) yes
C61 C66 H661 121.6 no
C65 C66 H661 119.9 no
C65 C67 F68 111.2(9) yes
C65 C67 F69 112.5(8) yes
F68 C67 F69 103.7(9) yes
C65 C67 F70 113.6(8) yes
F68 C67 F70 107.0(9) yes
F69 C67 F70 108.2(9) yes
C63 B1 C72 111.9(8) yes
C63 B1 C86 103.8(8) yes
C72 B1 C86 113.3(8) yes
C63 B1 C100 112.2(8) yes
C72 B1 C100 103.2(8) yes
C86 B1 C100 112.8(8) yes
B1 C72 C73 120.8(8) yes
B1 C72 C77 123.1(9) yes
C73 C72 C77 115.3(8) yes
C72 C73 C74 121.9(9) yes
C72 C73 H731 119.3 no
C74 C73 H731 118.8 no
C73 C74 C75 121.5(11) yes
C73 C74 C82 120.9(12) yes
C75 C74 C82 117.5(12) yes
C74 C75 C76 117.4(9) yes
C74 C75 H751 121.5 no
C76 C75 H751 121.2 no
C75 C76 C77 121.1(10) yes
C75 C76 C78 118.6(9) yes
C77 C76 C78 120.3(10) yes
C72 C77 C76 122.7(10) yes
C72 C77 H771 118.8 no
C76 C77 H771 118.5 no
C76 C78 F790 113.5(9) yes
C76 C78 F810 113.9(9) yes
F790 C78 F810 109.2(10) yes
C76 C78 F800 112.4(8) yes
F790 C78 F800 98.7(14) yes
F810 C78 F800 108.0(13) yes
C76 C78 F791 116.1(9) yes
C76 C78 F811 111.1(9) yes
F791 C78 F811 94.9(11) yes
C76 C78 F801 112.9(8) yes
F791 C78 F801 119.0(11) yes
F811 C78 F801 99.3(14) yes
C74 C82 F83 114.7(16) yes
C74 C82 F84 112.2(15) yes
F83 C82 F84 97.0(14) yes
C74 C82 F85 119.0(16) yes
F83 C82 F85 109.7(16) yes
F84 C82 F85 101.4(16) yes
B1 C86 C87 120.9(8) yes
B1 C86 C95 124.2(8) yes
C87 C86 C95 114.5(9) yes
C86 C87 C88 122.0(9) yes
C86 C87 H871 119.6 no
C88 C87 H871 118.4 no
C87 C88 C89 119.8(9) yes
C87 C88 C93 120.9(9) yes
C89 C88 C93 119.3(10) yes
C88 C89 F90 112.6(9) yes
C88 C89 F91 111.8(9) yes
F90 C89 F91 104.8(10) yes
C88 C89 F92 114.3(10) yes
F90 C89 F92 107.5(10) yes
F91 C89 F92 105.1(10) yes
C88 C93 C94 117.8(10) yes
C88 C93 H931 119.3 no
C94 C93 H931 122.8 no
C93 C94 C95 121.6(10) yes
C93 C94 C96 120.1(11) yes
C95 C94 C96 118.3(10) yes
C86 C95 C94 123.2(9) yes
C86 C95 H951 116.9 no
C94 C95 H951 119.9 no
C94 C96 F97 112.0(10) yes
C94 C96 F98 110.6(10) yes
F97 C96 F98 106.4(10) yes
C94 C96 F99 112.7(10) yes
F97 C96 F99 106.5(10) yes
F98 C96 F99 108.3(11) yes
B1 C100 C101 121.0(8) yes
B1 C100 C105 122.5(8) yes
C101 C100 C105 116.0(8) yes
C100 C101 C102 121.3(9) yes
C100 C101 H1011 119.6 no
C102 C101 H1011 119.1 no
C101 C102 C103 122.3(9) yes
C101 C102 C110 119.0(10) yes
C103 C102 C110 118.7(9) yes
C102 C103 C104 117.9(9) yes
C102 C103 H1031 120.4 no
C104 C103 H1031 121.8 no
C103 C104 C105 119.7(10) yes
C103 C104 C106 120.7(9) yes
C105 C104 C106 119.6(9) yes
C104 C105 C100 122.9(9) yes
C104 C105 H1051 117.8 no
C100 C105 H1051 119.3 no
C104 C106 F1070 112.8(8) yes
C104 C106 F1090 112.4(8) yes
F1070 C106 F1090 103.1(9) yes
C104 C106 F1080 113.4(8) yes
F1070 C106 F1080 110.3(9) yes
F1090 C106 F1080 104.0(9) yes
C104 C106 F1071 110.5(8) yes
C104 C106 F1091 113.5(9) yes
F1071 C106 F1091 104.0(10) yes
C104 C106 F1081 114.1(8) yes
F1071 C106 F1081 109.7(10) yes
F1091 C106 F1081 104.4(10) yes
C102 C110 F1130 112.7(12) yes
C102 C110 F1110 114.2(10) yes
F1130 C110 F1110 100.1(13) yes
C102 C110 F1120 114.7(10) yes
F1130 C110 F1120 104.0(13) yes
F1110 C110 F1120 109.7(16) yes
C102 C110 F1131 113.1(10) yes
C102 C110 F1111 111.8(10) yes
F1131 C110 F1111 100.8(12) yes
C102 C110 F1121 115.6(11) yes
F1131 C110 F1121 107.4(11) yes
F1111 C110 F1121 107.0(12) yes

loop_
_geom_bond_atom_site_label_1
_geom_bond_atom_site_label_2
_geom_bond_distance
_geom_bond_publ_flag
Co1 P1 2.238(3) yes
Co1 C1 2.064(12) yes
Co1 C2 1.839(12) yes
Co1 C3 2.025(11) yes
Co1 P3 2.279(3) yes
Co1 P2 2.228(3) yes
P1 C7 1.833(11) yes
P1 C37 1.830(10) yes
P1 C43 1.831(11) yes
C7 C4 1.377(14) yes
C7 C36 1.392(13) yes
C4 C1 1.494(13) yes
C4 C33 1.412(16) yes
C1 C2 1.506(11) yes
C1 C22 1.477(13) yes
C2 C3 1.407(14) yes
C2 C27 1.594(13) yes
C3 P4 1.754(11) yes
C3 H31 1.012 no
P4 C9 1.786(10) yes
P4 C15 1.789(11) yes
P4 C21 1.760(10) yes
C9 C10 1.390(13) yes
C9 C14 1.399(14) yes
C10 C11 1.394(15) yes
C10 H101 0.967 no
C11 C12 1.377(15) yes
C11 H111 0.940 no
C12 C13 1.385(13) yes
C12 H121 0.969 no
C13 C14 1.363(14) yes
C13 H131 0.953 no
C14 H141 0.962 no
C15 C16 1.395(15) yes
C15 C20 1.385(16) yes
C16 C17 1.355(15) yes
C16 H161 0.997 no
C17 C18 1.388(18) yes
C17 H171 0.981 no
C18 C19 1.376(18) yes
C18 H181 0.951 no
C19 C20 1.381(16) yes
C19 H191 0.992 no
C20 H201 1.001 no
C21 C22 1.413(14) yes
C21 C26 1.392(14) yes
C22 C23 1.410(12) yes
C23 C24 1.375(15) yes
C23 H231 0.944 no
C24 C25 1.372(16) yes
C24 H241 0.929 no
C25 C26 1.396(15) yes
C25 H251 0.960 no
C26 H261 0.963 no
C27 C28 1.375(13) yes
C27 C32 1.408(14) yes
C28 C29 1.380(15) yes
C28 H281 0.953 no
C29 C30 1.362(15) yes
C29 H291 0.983 no
C30 C31 1.391(15) yes
C30 H301 0.969 no
C31 C32 1.354(15) yes
C31 H311 0.966 no
C32 H321 0.978 no
C33 C34 1.375(15) yes
C33 H331 1.013 no
C34 C35 1.386(17) yes
C34 H341 0.983 no
C35 C36 1.407(16) yes
C35 H351 0.957 no
C36 H361 1.012 no
C37 C38 1.407(15) yes
C37 C42 1.383(13) yes
C38 C39 1.382(15) yes
C38 H381 0.970 no
C39 C40 1.371(16) yes
C39 H391 0.940 no
C40 C41 1.378(17) yes
C40 H401 0.958 no
C41 C42 1.363(14) yes
C41 H411 0.963 no
C42 H421 0.980 no
C43 C44 1.388(15) yes
C43 C48 1.388(16) yes
C44 C45 1.392(15) yes
C44 H441 0.970 no
C45 C46 1.410(18) yes
C45 H451 0.970 no
C46 C47 1.385(17) yes
C46 H461 0.939 no
C47 C48 1.393(15) yes
C47 H471 0.963 no
C48 H481 0.955 no
P3 C50 1.810(13) yes
P3 C51 1.797(13) yes
P3 C52 1.778(13) yes
C50 H501 0.981 no
C50 H502 0.934 no
C50 H503 1.018 no
C51 H511 1.017 no
C51 H512 0.994 no
C51 H513 0.971 no
C52 H523 0.971 no
C52 H522 0.939 no
C52 H521 1.034 no
P2 C54 1.808(12) yes
P2 C55 1.807(12) yes
P2 C56 1.808(13) yes
C54 H541 0.961 no
C54 H542 0.960 no
C54 H543 0.997 no
C55 H551 0.964 no
C55 H552 0.997 no
C55 H553 0.976 no
C56 H561 0.985 no
C56 H562 0.963 no
C56 H563 1.007 no
C58 C61 1.466(12) yes
C58 F600 1.339(9) yes
C58 F570 1.331(9) yes
C58 F590 1.377(9) yes
C58 C61 1.466(12) yes
C58 F601 1.368(8) yes
C58 F571 1.351(9) yes
C58 F591 1.333(9) yes
C61 C62 1.392(12) yes
C61 C66 1.406(13) yes
C62 C63 1.403(11) yes
C62 H621 0.938 no
C63 C64 1.399(12) yes
C63 B1 1.636(13) yes
C64 C65 1.393(12) yes
C64 H641 0.952 no
C65 C66 1.376(12) yes
C65 C67 1.498(13) yes
C66 H661 0.959 no
C67 F68 1.328(13) yes
C67 F69 1.332(12) yes
C67 F70 1.306(11) yes
B1 C72 1.629(13) yes
B1 C86 1.622(16) yes
B1 C100 1.631(13) yes
C72 C73 1.399(14) yes
C72 C77 1.403(12) yes
C73 C74 1.390(14) yes
C73 H731 0.951 no
C74 C75 1.384(15) yes
C74 C82 1.48(2) yes
C75 C76 1.387(16) yes
C75 H751 0.944 no
C76 C77 1.380(13) yes
C76 C78 1.478(14) yes
C77 H771 0.953 no
C78 F790 1.371(9) yes
C78 F810 1.323(9) yes
C78 F800 1.340(9) yes
C78 F791 1.330(9) yes
C78 F811 1.377(9) yes
C78 F801 1.327(9) yes
C82 F83 1.30(2) yes
C82 F84 1.35(2) yes
C82 F85 1.252(18) yes
C86 C87 1.418(12) yes
C86 C95 1.414(13) yes
C87 C88 1.386(14) yes
C87 H871 0.942 no
C88 C89 1.510(14) yes
C88 C93 1.404(13) yes
C89 F90 1.336(13) yes
C89 F91 1.326(13) yes
C89 F92 1.300(13) yes
C93 C94 1.371(14) yes
C93 H931 0.968 no
C94 C95 1.366(15) yes
C94 C96 1.523(14) yes
C95 H951 0.957 no
C96 F97 1.347(14) yes
C96 F98 1.335(13) yes
C96 F99 1.313(15) yes
C100 C101 1.413(12) yes
C100 C105 1.382(14) yes
C101 C102 1.391(13) yes
C101 H1011 0.957 no
C102 C103 1.375(15) yes
C102 C110 1.497(14) yes
C103 C104 1.396(14) yes
C103 H1031 0.963 no
C104 C105 1.418(13) yes
C104 C106 1.484(14) yes
C105 H1051 0.960 no
C106 F1070 1.325(9) yes
C106 F1090 1.362(9) yes
C106 F1080 1.337(9) yes
C106 F1071 1.356(9) yes
C106 F1091 1.331(9) yes
C106 F1081 1.330(9) yes
C110 F1130 1.37(2) yes
C110 F1110 1.32(2) yes
C110 F1120 1.30(2) yes
C110 F1131 1.310(16) yes
C110 F1111 1.389(18) yes
C110 F1121 1.304(16) yes

loop_
_geom_hbond_atom_site_label_D
_geom_hbond_atom_site_label_H
_geom_hbond_atom_site_label_A
_geom_hbond_angle_DHA
_geom_hbond_distance_DH
_geom_hbond_distance_HA
_geom_hbond_distance_DA
_geom_hbond_publ_flag
C32 H321 C7 140 0.98 2.60 3.411(16) yes
C32 H321 C4 127 0.98 2.36 3.047(16) yes
C52 H521 C23 158 1.03 2.45 3.433(16) yes
